data_4062344
loop_
_publ_author_name
'H. Schmidbaur'
'B. Djordjevic'
'K. A. Porter'
'A. Schier'
'S. Nogai'

_publ_section_title
;
Dinuclear Gold(I) "A-Frame" Complexes from Geminal Diauration of
2,4-Diketones, Methylene-Disulfones and Cyanomethylsulfones
;
_journal_name_full Organometallics
_journal_year 2003
_chemical_formula_sum 'C45.25 H37.5 Au2 Cl2.5 N O2 P2 S'
_chemical_formula_weight 1203.82
_chemical_name_common (Ph3PAu)2C(SO2Ph)CN
_space_group_IT_number 14
_symmetry_cell_setting monoclinic
_symmetry_space_group_name_Hall '-P 2ybc'
_symmetry_space_group_name_H-M 'P 1 21/c 1'
_cell_angle_alpha 90.00
_cell_angle_beta 94.8214(4)
_cell_angle_gamma 90.00
_cell_formula_units_Z 8
_cell_length_a 18.69290(10)
_cell_length_b 26.5958(2)
_cell_length_c 17.5871(2)
_cell_measurement_temperature 143(2)
_cell_volume 8712.53(13)
_diffrn_ambient_temperature 143(2)
_exptl_crystal_density_diffrn 1.836
_cod_original_sg_symbol_H-M 'P 21/c'
_cod_original_formula_sum 'C45.25 H37.50 Au2 Cl2.50 N O2 P2 S'
_cod_database_code 4062344

loop_
_symmetry_equiv_pos_as_xyz
'x, y, z'
'-x, y+1/2, -z+1/2'
'-x, -y, -z'
'x, -y-1/2, z-1/2'

loop_
_atom_site_label
_atom_site_type_symbol
_atom_site_fract_x
_atom_site_fract_y
_atom_site_fract_z
_atom_site_U_iso_or_equiv
_atom_site_adp_type
_atom_site_occupancy
_atom_site_symmetry_multiplicity
_atom_site_calc_flag
_atom_site_refinement_flags
_atom_site_disorder_assembly
_atom_site_disorder_group
Au1 Au 0.161414(14) 0.396215(10) 0.598885(15) 0.02672(7) Uani 1 1 d . . .
P1 P 0.14328(10) 0.38119(7) 0.72313(10) 0.0284(4) Uani 1 1 d . . .
S1 S 0.26323(10) 0.37563(7) 0.46706(11) 0.0309(4) Uani 1 1 d . . .
Au2 Au 0.093706(15) 0.353575(10) 0.454287(15) 0.02717(7) Uani 1 1 d . . .
P2 P -0.00110(10) 0.30037(7) 0.43241(10) 0.0263(4) Uani 1 1 d . . .
S2 S 0.23957(10) 0.62899(7) 1.04616(10) 0.0288(4) Uani 1 1 d . . .
Au3 Au 0.406701(15) 0.650878(10) 1.049092(16) 0.02940(8) Uani 1 1 d . A .
P3 P 0.50084(10) 0.70503(8) 1.06590(11) 0.0323(4) Uani 1 1 d . . .
Au4 Au 0.333850(14) 0.606874(10) 0.907437(14) 0.02487(7) Uani 1 1 d . . .
P4 P 0.35130(10) 0.61877(7) 0.78234(10) 0.0279(4) Uani 1 1 d . A .
O11 O 0.2765(3) 0.3788(2) 0.3878(3) 0.0408(13) Uani 1 1 d . . .
C11 C 0.1809(4) 0.4022(3) 0.4835(4) 0.0262(15) Uani 1 1 d . . .
N11 N 0.1704(4) 0.4917(2) 0.4260(4) 0.0385(16) Uani 1 1 d . . .
C12 C 0.1743(4) 0.4517(3) 0.4499(4) 0.0269(15) Uani 1 1 d . . .
O12 O 0.2688(3) 0.3267(2) 0.5022(3) 0.0449(14) Uani 1 1 d . . .
C21 C 0.3195(4) 0.6022(3) 1.0242(4) 0.0229(14) Uani 1 1 d . A .
O21 O 0.2311(3) 0.6245(2) 1.1269(3) 0.0381(13) Uani 1 1 d . . .
N21 N 0.3347(4) 0.5127(2) 1.0806(4) 0.0389(16) Uani 1 1 d . A .
C22 C 0.3272(4) 0.5525(2) 1.0584(4) 0.0224(14) Uani 1 1 d . . .
O22 O 0.2338(3) 0.6786(2) 1.0135(3) 0.0448(14) Uani 1 1 d . . .
C111 C 0.1679(4) 0.3169(3) 0.7476(4) 0.0284(16) Uani 1 1 d . . .
C112 C 0.1676(5) 0.2977(3) 0.8207(5) 0.049(2) Uani 1 1 d . . .
H11A H 0.1485 0.3175 0.8591 0.058 Uiso 1 1 calc R . .
C113 C 0.1943(5) 0.2509(3) 0.8388(5) 0.048(2) Uani 1 1 d . . .
H11B H 0.1938 0.2389 0.8896 0.057 Uiso 1 1 calc R . .
C114 C 0.2215(5) 0.2214(4) 0.7851(5) 0.052(2) Uani 1 1 d . . .
H11C H 0.2379 0.1885 0.7979 0.063 Uiso 1 1 calc R . .
C115 C 0.2250(7) 0.2394(4) 0.7125(6) 0.069(3) Uani 1 1 d . . .
H11D H 0.2464 0.2198 0.6754 0.083 Uiso 1 1 calc R . .
C116 C 0.1968(6) 0.2866(3) 0.6936(5) 0.052(2) Uani 1 1 d . . .
H11E H 0.1974 0.2984 0.6427 0.062 Uiso 1 1 calc R . .
C121 C 0.0508(4) 0.3892(3) 0.7452(4) 0.0364(18) Uani 1 1 d . . .
C122 C 0.0025(5) 0.3486(4) 0.7345(5) 0.049(2) Uani 1 1 d . . .
H12A H 0.0191 0.3165 0.7198 0.058 Uiso 1 1 calc R . .
C123 C -0.0698(5) 0.3559(5) 0.7456(6) 0.064(3) Uani 1 1 d . . .
H12B H -0.1027 0.3287 0.7381 0.077 Uiso 1 1 calc R . .
C124 C -0.0938(6) 0.4022(5) 0.7674(5) 0.064(3) Uani 1 1 d . . .
H12C H -0.1431 0.4067 0.7752 0.077 Uiso 1 1 calc R . .
C125 C -0.0484(6) 0.4410(4) 0.7778(6) 0.067(3) Uani 1 1 d . . .
H12D H -0.0658 0.4727 0.7927 0.080 Uiso 1 1 calc R . .
C126 C 0.0252(5) 0.4353(4) 0.7667(6) 0.061(3) Uani 1 1 d . . .
H12E H 0.0570 0.4631 0.7740 0.073 Uiso 1 1 calc R . .
C131 C 0.1979(4) 0.4189(3) 0.7911(4) 0.0343(17) Uani 1 1 d . . .
C132 C 0.1849(5) 0.4232(4) 0.8674(5) 0.050(2) Uani 1 1 d . . .
H13A H 0.1427 0.4089 0.8849 0.060 Uiso 1 1 calc R . .
C133 C 0.2333(6) 0.4483(4) 0.9181(6) 0.060(3) Uani 1 1 d . . .
H13B H 0.2243 0.4507 0.9703 0.072 Uiso 1 1 calc R . .
C134 C 0.2939(6) 0.4695(4) 0.8935(6) 0.068(3) Uani 1 1 d . . .
H13C H 0.3270 0.4866 0.9285 0.081 Uiso 1 1 calc R . .
C135 C 0.3064(6) 0.4661(4) 0.8189(6) 0.074(3) Uani 1 1 d . . .
H13D H 0.3487 0.4807 0.8021 0.088 Uiso 1 1 calc R . .
C136 C 0.2585(5) 0.4416(4) 0.7663(5) 0.057(3) Uani 1 1 d . . .
H13E H 0.2674 0.4404 0.7140 0.068 Uiso 1 1 calc R . .
C141 C 0.0246(4) 0.2361(3) 0.4604(4) 0.0272(15) Uani 1 1 d . . .
C142 C 0.0810(4) 0.2293(3) 0.5127(5) 0.0399(19) Uani 1 1 d . . .
H14A H 0.1072 0.2576 0.5330 0.048 Uiso 1 1 calc R . .
C143 C 0.1010(5) 0.1810(3) 0.5373(5) 0.048(2) Uani 1 1 d . . .
H14B H 0.1405 0.1762 0.5742 0.057 Uiso 1 1 calc R . .
C144 C 0.0625(5) 0.1398(3) 0.5070(5) 0.044(2) Uani 1 1 d . . .
H14C H 0.0751 0.1069 0.5242 0.053 Uiso 1 1 calc R . .
C145 C 0.0062(5) 0.1465(3) 0.4523(5) 0.047(2) Uani 1 1 d . . .
H14D H -0.0195 0.1183 0.4310 0.057 Uiso 1 1 calc R . .
C146 C -0.0130(4) 0.1955(3) 0.4283(5) 0.0380(18) Uani 1 1 d . . .
H14E H -0.0515 0.2006 0.3904 0.046 Uiso 1 1 calc R . .
C151 C -0.0355(4) 0.2961(3) 0.3325(4) 0.0304(16) Uani 1 1 d . . .
C152 C -0.1066(5) 0.2923(4) 0.3084(5) 0.057(3) Uani 1 1 d . . .
H15A H -0.1412 0.2932 0.3450 0.068 Uiso 1 1 calc R . .
C153 C -0.1292(6) 0.2871(5) 0.2325(5) 0.070(3) Uani 1 1 d . . .
H15B H -0.1789 0.2843 0.2168 0.084 Uiso 1 1 calc R . .
C154 C -0.0794(6) 0.2862(4) 0.1798(5) 0.061(3) Uani 1 1 d . . .
H15C H -0.0944 0.2816 0.1273 0.073 Uiso 1 1 calc R . .
C155 C -0.0085(6) 0.2918(4) 0.2023(5) 0.060(3) Uani 1 1 d . . .
H15D H 0.0259 0.2922 0.1654 0.073 Uiso 1 1 calc R . .
C156 C 0.0136(5) 0.2971(3) 0.2788(5) 0.046(2) Uani 1 1 d . . .
H15E H 0.0631 0.3015 0.2944 0.055 Uiso 1 1 calc R . .
C161 C -0.0767(4) 0.3158(3) 0.4861(4) 0.0268(15) Uani 1 1 d . . .
C162 C -0.0815(4) 0.3642(3) 0.5147(5) 0.0400(19) Uani 1 1 d . . .
H16A H -0.0454 0.3883 0.5066 0.048 Uiso 1 1 calc R . .
C163 C -0.1395(5) 0.3774(3) 0.5553(5) 0.045(2) Uani 1 1 d . . .
H16B H -0.1433 0.4108 0.5736 0.055 Uiso 1 1 calc R . .
C164 C -0.1906(5) 0.3432(3) 0.5690(5) 0.042(2) Uani 1 1 d . . .
H16C H -0.2297 0.3529 0.5969 0.050 Uiso 1 1 calc R . .
C165 C -0.1862(4) 0.2935(3) 0.5422(5) 0.0389(19) Uani 1 1 d . . .
H16D H -0.2212 0.2692 0.5529 0.047 Uiso 1 1 calc R . .
C166 C -0.1302(4) 0.2809(3) 0.5002(4) 0.0335(17) Uani 1 1 d . . .
H16E H -0.1276 0.2478 0.4803 0.040 Uiso 1 1 calc R . .
C171 C 0.3285(4) 0.4154(3) 0.5169(4) 0.0335(17) Uani 1 1 d . . .
C172 C 0.3579(4) 0.4540(3) 0.4767(6) 0.045(2) Uani 1 1 d . . .
H17A H 0.3434 0.4593 0.4242 0.054 Uiso 1 1 calc R . .
C173 C 0.4083(5) 0.4845(4) 0.5144(8) 0.064(3) Uani 1 1 d . . .
H17B H 0.4290 0.5111 0.4877 0.077 Uiso 1 1 calc R . .
C174 C 0.4299(5) 0.4766(5) 0.5933(8) 0.073(4) Uani 1 1 d . . .
H17C H 0.4648 0.4978 0.6192 0.087 Uiso 1 1 calc R . .
C175 C 0.3999(5) 0.4384(5) 0.6310(7) 0.070(3) Uani 1 1 d . . .
H17D H 0.4141 0.4330 0.6835 0.084 Uiso 1 1 calc R . .
C176 C 0.3486(4) 0.4072(4) 0.5931(5) 0.054(2) Uani 1 1 d . . .
H17E H 0.3277 0.3805 0.6195 0.065 Uiso 1 1 calc R . .
C221 C 0.4741(4) 0.7669(3) 1.0307(4) 0.0306(16) Uani 1 1 d . A .
C222 C 0.4027(5) 0.7795(4) 1.0236(6) 0.059(3) Uani 1 1 d . . .
H22A H 0.3682 0.7548 1.0339 0.070 Uiso 1 1 calc R A .
C223 C 0.3793(6) 0.8270(4) 1.0019(7) 0.068(3) Uani 1 1 d . A .
H22B H 0.3295 0.8348 0.9989 0.081 Uiso 1 1 calc R . .
C224 C 0.4276(5) 0.8628(4) 0.9849(6) 0.055(2) Uani 1 1 d . . .
H22C H 0.4121 0.8958 0.9710 0.066 Uiso 1 1 calc R A .
C225 C 0.4968(6) 0.8507(4) 0.9879(8) 0.082(4) Uani 1 1 d . A .
H22D H 0.5303 0.8754 0.9747 0.098 Uiso 1 1 calc R . .
C226 C 0.5219(5) 0.8033(4) 1.0098(6) 0.058(3) Uani 1 1 d . . .
H22E H 0.5717 0.7958 1.0104 0.069 Uiso 1 1 calc R A .
C231 C 0.5779(4) 0.6858(3) 1.0161(4) 0.0322(17) Uani 1 1 d . A .
C232 C 0.6451(6) 0.7042(6) 1.0318(10) 0.125(7) Uani 1 1 d . . .
H23A H 0.6540 0.7285 1.0711 0.150 Uiso 1 1 calc R A .
C233 C 0.7003(6) 0.6882(7) 0.9915(11) 0.138(8) Uani 1 1 d . A .
H23B H 0.7460 0.7036 1.0011 0.166 Uiso 1 1 calc R . .
C234 C 0.6928(5) 0.6520(4) 0.9397(6) 0.053(2) Uani 1 1 d . . .
H23C H 0.7328 0.6394 0.9158 0.064 Uiso 1 1 calc R A .
C235 C 0.6292(7) 0.6347(6) 0.9229(8) 0.111(6) Uani 1 1 d . A .
H23D H 0.6223 0.6090 0.8856 0.133 Uiso 1 1 calc R . .
C236 C 0.5697(7) 0.6530(6) 0.9583(7) 0.111(6) Uani 1 1 d . . .
H23E H 0.5229 0.6420 0.9408 0.133 Uiso 1 1 calc R A .
C241 C 0.3392(4) 0.6847(3) 0.7591(4) 0.0314(17) Uani 1 1 d . . .
C242 C 0.3064(5) 0.7018(3) 0.6908(5) 0.0411(19) Uani 1 1 d . A .
H24A H 0.2914 0.6782 0.6521 0.049 Uiso 1 1 calc R . .
C243 C 0.2950(5) 0.7520(3) 0.6774(5) 0.049(2) Uani 1 1 d . . .
H24B H 0.2715 0.7627 0.6302 0.058 Uiso 1 1 calc R A .
C244 C 0.3167(7) 0.7864(4) 0.7307(6) 0.072(3) Uani 1 1 d . A .
H24C H 0.3078 0.8211 0.7214 0.086 Uiso 1 1 calc R . .
C245 C 0.3527(9) 0.7707(4) 0.7999(7) 0.095(5) Uani 1 1 d . . .
H24D H 0.3710 0.7946 0.8367 0.115 Uiso 1 1 calc R A .
C246 C 0.3608(7) 0.7200(4) 0.8135(6) 0.069(3) Uani 1 1 d . A .
H24E H 0.3819 0.7090 0.8617 0.082 Uiso 1 1 calc R . .
C251 C 0.2886(4) 0.5854(3) 0.7156(4) 0.0341(17) Uani 1 1 d . . .
C252 C 0.2207(6) 0.5770(5) 0.7374(5) 0.077(4) Uani 1 1 d . A .
H25A H 0.2087 0.5866 0.7868 0.093 Uiso 1 1 calc R . .
C253 C 0.1692(7) 0.5539(5) 0.6861(6) 0.087(4) Uani 1 1 d . . .
H25B H 0.1220 0.5485 0.7007 0.105 Uiso 1 1 calc R A .
C254 C 0.1862(6) 0.5392(4) 0.6150(6) 0.060(3) Uani 1 1 d . A .
H25C H 0.1510 0.5240 0.5802 0.071 Uiso 1 1 calc R . .
C255 C 0.2535(6) 0.5465(4) 0.5956(5) 0.059(3) Uani 1 1 d . . .
H25D H 0.2659 0.5355 0.5470 0.070 Uiso 1 1 calc R A .
C256 C 0.3055(5) 0.5699(3) 0.6449(5) 0.048(2) Uani 1 1 d . A .
H25E H 0.3525 0.5751 0.6296 0.058 Uiso 1 1 calc R . .
C261 C 0.4401(4) 0.6009(3) 0.7584(4) 0.0352(18) Uani 1 1 d . . .
C262 C 0.4740(5) 0.5622(3) 0.8007(5) 0.046(2) Uani 1 1 d . A .
H26A H 0.4507 0.5471 0.8410 0.055 Uiso 1 1 calc R . .
C263 C 0.5414(5) 0.5452(4) 0.7849(5) 0.055(2) Uani 1 1 d . . .
H26B H 0.5647 0.5191 0.8144 0.066 Uiso 1 1 calc R A .
C264 C 0.5735(5) 0.5668(4) 0.7261(5) 0.055(3) Uani 1 1 d . A .
H26C H 0.6197 0.5556 0.7150 0.066 Uiso 1 1 calc R . .
C265 C 0.5407(6) 0.6039(4) 0.6833(7) 0.073(3) Uani 1 1 d . . .
H26D H 0.5637 0.6184 0.6424 0.087 Uiso 1 1 calc R A .
C266 C 0.4732(5) 0.6205(4) 0.6997(6) 0.060(3) Uani 1 1 d . A .
H26E H 0.4500 0.6460 0.6690 0.072 Uiso 1 1 calc R . .
C271 C 0.1707(4) 0.5918(3) 0.9987(5) 0.0368(18) Uani 1 1 d . . .
C272 C 0.1424(5) 0.6057(5) 0.9269(5) 0.060(3) Uani 1 1 d . . .
H27A H 0.1589 0.6351 0.9031 0.072 Uiso 1 1 calc R . .
C273 C 0.0881(6) 0.5751(6) 0.8893(7) 0.085(4) Uani 1 1 d . . .
H27B H 0.0684 0.5841 0.8395 0.102 Uiso 1 1 calc R . .
C274 C 0.0647(5) 0.5348(6) 0.9222(9) 0.100(6) Uani 1 1 d . . .
H27C H 0.0285 0.5150 0.8955 0.120 Uiso 1 1 calc R . .
C275 C 0.0927(5) 0.5195(4) 0.9979(7) 0.060(3) Uani 1 1 d . . .
H27D H 0.0754 0.4903 1.0213 0.072 Uiso 1 1 calc R . .
C276 C 0.1458(4) 0.5494(3) 1.0350(4) 0.044(2) Uani 1 1 d . . .
H27E H 0.1651 0.5409 1.0850 0.052 Uiso 1 1 calc R . .
C211 C 0.5291(4) 0.7205(3) 1.1662(4) 0.020(5) Uani 0.546(14) 1 d PR A 1
C212 C 0.5204(4) 0.6834(3) 1.2202(4) 0.059(6) Uani 0.546(14) 1 d PR A 1
H21A H 0.4986 0.6523 1.2053 0.071 Uiso 0.546(14) 1 calc PR A 1
C213 C 0.5441(16) 0.6919(8) 1.2972(10) 0.063(7) Uani 0.546(14) 1 d P A 1
H21B H 0.5377 0.6670 1.3347 0.075 Uiso 0.546(14) 1 calc PR A 1
C214 C 0.5764(16) 0.7366(12) 1.3173(14) 0.051(5) Uani 0.546(14) 1 d P A 1
H21C H 0.5941 0.7419 1.3689 0.061 Uiso 0.546(14) 1 calc PR A 1
C215 C 0.5841(12) 0.7743(8) 1.2646(10) 0.064(6) Uani 0.546(14) 1 d P A 1
H21D H 0.6045 0.8058 1.2803 0.077 Uiso 0.546(14) 1 calc PR A 1
C216 C 0.5616(10) 0.7657(6) 1.1881(9) 0.048(5) Uani 0.546(14) 1 d P A 1
H21E H 0.5686 0.7908 1.1510 0.058 Uiso 0.546(14) 1 calc PR A 1
C211 C 0.5435(13) 0.7044(9) 1.1634(15) 0.035(6) Uani 0.454(14) 1 d P A 2
C212 C 0.6038(14) 0.6791(15) 1.1858(16) 0.106(13) Uani 0.454(14) 1 d P A 2
H21F H 0.6256 0.6580 1.1509 0.127 Uiso 0.454(14) 1 calc PR A 2
C213 C 0.6339(15) 0.6840(17) 1.2599(14) 0.125(17) Uani 0.454(14) 1 d P A 2
H21G H 0.6797 0.6699 1.2743 0.150 Uiso 0.454(14) 1 calc PR A 2
C214 C 0.5968(18) 0.7099(15) 1.3138(16) 0.066(9) Uani 0.454(14) 1 d P A 2
H21H H 0.6153 0.7125 1.3657 0.079 Uiso 0.454(14) 1 calc PR A 2
C215 C 0.534(3) 0.731(2) 1.2888(19) 0.14(3) Uani 0.454(14) 1 d P A 2
H21I H 0.5053 0.7453 1.3246 0.173 Uiso 0.454(14) 1 calc PR A 2
C216 C 0.510(2) 0.7313(16) 1.210(2) 0.13(2) Uani 0.454(14) 1 d P A 2
H21J H 0.4693 0.7510 1.1921 0.155 Uiso 0.454(14) 1 calc PR A 2
Cl1 Cl 0.28142(19) 0.54872(12) 0.33098(16) 0.0800(9) Uani 1 1 d . . .
Cl2 Cl 0.41686(19) 0.58665(16) 0.2868(3) 0.1085(13) Uani 1 1 d . . .
Cl3 Cl 0.0976(2) 0.40535(17) 0.2131(3) 0.1276(16) Uani 1 1 d . . .
Cl4 Cl 0.22861(18) 0.45406(12) 0.17983(16) 0.0771(8) Uani 1 1 d . . .
Cl5 Cl 0.0000 0.5000 0.5000 0.121(2) Uani 1 2 d S . .
Cl6 Cl 0.0093(4) 0.4557(3) 0.3539(5) 0.107(2) Uani 0.50 1 d P . .
C97 C 0.0046(12) 0.5094(8) 0.4041(12) 0.069(6) Uani 0.50 1 d P . .
H97A H -0.0384 0.5285 0.3839 0.083 Uiso 0.50 1 calc PR . .
H97B H 0.0473 0.5302 0.3964 0.083 Uiso 0.50 1 calc PR . .
C98 C 0.1746(5) 0.4358(4) 0.2521(5) 0.058(3) Uani 1 1 d . . .
H98A H 0.2021 0.4129 0.2881 0.069 Uiso 1 1 calc R . .
H98B H 0.1609 0.4658 0.2808 0.069 Uiso 1 1 calc R . .
C99 C 0.3333(6) 0.5634(4) 0.2549(5) 0.058(3) Uani 1 1 d . . .
H99A H 0.3393 0.5328 0.2241 0.070 Uiso 1 1 calc R . .
H99B H 0.3075 0.5887 0.2216 0.070 Uiso 1 1 calc R . .

loop_
_atom_site_aniso_label
_atom_site_aniso_U_11
_atom_site_aniso_U_22
_atom_site_aniso_U_33
_atom_site_aniso_U_23
_atom_site_aniso_U_13
_atom_site_aniso_U_12
Au1 0.02757(16) 0.02579(14) 0.02692(14) 0.00359(11) 0.00297(11) -0.00444(11)
P1 0.0299(10) 0.0291(10) 0.0266(9) 0.0010(7) 0.0052(8) -0.0019(8)
S1 0.0306(10) 0.0278(9) 0.0345(10) 0.0005(7) 0.0039(8) -0.0008(8)
Au2 0.02566(16) 0.02612(14) 0.02956(15) 0.00221(11) 0.00128(11) -0.00653(11)
P2 0.0239(10) 0.0269(9) 0.0283(9) -0.0003(7) 0.0030(7) -0.0054(7)
S2 0.0290(10) 0.0245(9) 0.0332(9) 0.0006(7) 0.0045(8) 0.0001(7)
Au3 0.02658(16) 0.03241(16) 0.02866(15) 0.00465(11) -0.00094(11) -0.00934(12)
P3 0.0265(10) 0.0367(11) 0.0331(10) 0.0026(8) -0.0016(8) -0.0114(8)
Au4 0.02794(15) 0.02309(14) 0.02359(14) 0.00377(10) 0.00221(11) -0.00149(11)
P4 0.0331(11) 0.0271(9) 0.0236(9) 0.0031(7) 0.0035(8) 0.0038(8)
O11 0.043(3) 0.043(3) 0.038(3) -0.008(2) 0.011(3) 0.002(3)
C11 0.022(4) 0.026(4) 0.030(4) 0.001(3) 0.002(3) -0.006(3)
N11 0.053(4) 0.026(4) 0.038(4) 0.003(3) 0.011(3) 0.003(3)
C12 0.023(4) 0.028(4) 0.032(4) -0.003(3) 0.011(3) -0.009(3)
O12 0.044(3) 0.025(3) 0.065(4) 0.010(3) 0.005(3) 0.002(2)
C21 0.020(3) 0.028(4) 0.020(3) 0.007(3) 0.000(3) 0.001(3)
O21 0.042(3) 0.039(3) 0.035(3) -0.005(2) 0.013(2) -0.001(2)
N21 0.044(4) 0.034(4) 0.040(4) 0.006(3) 0.011(3) 0.009(3)
C22 0.024(4) 0.014(3) 0.029(4) 0.001(3) 0.001(3) -0.002(3)
O22 0.050(4) 0.027(3) 0.058(4) 0.007(3) 0.005(3) 0.007(3)
C111 0.027(4) 0.030(4) 0.028(4) 0.006(3) 0.002(3) -0.002(3)
C112 0.067(6) 0.037(5) 0.042(5) 0.011(4) 0.009(4) 0.004(4)
C113 0.049(6) 0.049(5) 0.044(5) 0.019(4) -0.001(4) 0.000(4)
C114 0.057(6) 0.044(5) 0.055(6) 0.016(4) -0.002(5) 0.005(4)
C115 0.111(10) 0.053(6) 0.044(6) -0.004(5) 0.009(6) 0.013(6)
C116 0.081(7) 0.038(5) 0.037(5) 0.003(4) 0.010(5) 0.018(5)
C121 0.035(4) 0.046(5) 0.028(4) -0.001(3) 0.004(3) 0.002(4)
C122 0.035(5) 0.052(6) 0.057(6) 0.017(4) -0.002(4) -0.005(4)
C123 0.039(6) 0.084(8) 0.069(7) 0.029(6) 0.002(5) -0.016(5)
C124 0.044(6) 0.103(9) 0.046(6) 0.014(6) 0.009(5) 0.009(6)
C125 0.059(7) 0.068(7) 0.075(7) -0.004(6) 0.023(6) 0.021(6)
C126 0.036(5) 0.053(6) 0.095(8) -0.007(5) 0.010(5) -0.005(4)
C131 0.040(5) 0.028(4) 0.035(4) -0.001(3) 0.005(3) 0.000(3)
C132 0.041(5) 0.067(6) 0.043(5) -0.022(4) 0.009(4) -0.002(4)
C133 0.065(7) 0.069(7) 0.046(5) -0.026(5) -0.001(5) -0.005(5)
C134 0.081(8) 0.058(6) 0.063(7) -0.024(5) -0.009(6) -0.018(6)
C135 0.081(8) 0.083(8) 0.058(7) -0.012(6) 0.013(6) -0.050(7)
C136 0.063(6) 0.062(6) 0.047(5) -0.004(5) 0.020(5) -0.026(5)
C141 0.025(4) 0.025(4) 0.033(4) -0.004(3) 0.015(3) -0.001(3)
C142 0.034(5) 0.033(4) 0.053(5) 0.009(4) 0.004(4) -0.001(3)
C143 0.045(5) 0.053(6) 0.047(5) 0.010(4) 0.008(4) 0.010(4)
C144 0.048(5) 0.028(4) 0.060(6) 0.010(4) 0.024(4) 0.008(4)
C145 0.057(6) 0.035(5) 0.053(5) -0.009(4) 0.019(5) -0.006(4)
C146 0.039(5) 0.033(4) 0.043(5) -0.003(3) 0.008(4) -0.002(4)
C151 0.031(4) 0.032(4) 0.028(4) 0.000(3) 0.000(3) -0.004(3)
C152 0.048(6) 0.086(8) 0.038(5) -0.008(5) 0.009(4) -0.004(5)
C153 0.058(7) 0.117(10) 0.035(5) 0.000(6) -0.009(5) 0.001(6)
C154 0.079(8) 0.074(7) 0.028(5) -0.001(4) 0.001(5) -0.016(6)
C155 0.082(8) 0.068(7) 0.033(5) -0.004(4) 0.015(5) -0.013(6)
C156 0.050(5) 0.046(5) 0.044(5) 0.006(4) 0.012(4) -0.001(4)
C161 0.031(4) 0.025(4) 0.024(3) 0.002(3) 0.005(3) 0.001(3)
C162 0.035(5) 0.027(4) 0.059(5) -0.006(4) 0.007(4) -0.005(3)
C163 0.055(6) 0.030(4) 0.053(5) -0.015(4) 0.011(4) 0.004(4)
C164 0.039(5) 0.039(5) 0.048(5) -0.009(4) 0.009(4) 0.010(4)
C165 0.033(4) 0.043(5) 0.042(5) -0.004(4) 0.008(4) -0.002(4)
C166 0.035(4) 0.029(4) 0.037(4) -0.005(3) 0.007(3) -0.006(3)
C171 0.020(4) 0.038(4) 0.042(4) -0.006(3) 0.002(3) -0.001(3)
C172 0.029(4) 0.033(4) 0.074(6) 0.001(4) 0.006(4) 0.002(4)
C173 0.029(5) 0.042(5) 0.121(10) -0.003(6) 0.011(6) -0.004(4)
C174 0.035(6) 0.070(8) 0.112(10) -0.043(7) -0.005(6) 0.007(5)
C175 0.035(6) 0.107(10) 0.067(7) -0.031(7) -0.003(5) -0.002(6)
C176 0.026(5) 0.084(7) 0.051(5) 0.003(5) 0.000(4) -0.007(5)
C221 0.028(4) 0.033(4) 0.031(4) -0.006(3) 0.009(3) -0.011(3)
C222 0.041(5) 0.054(6) 0.077(7) 0.011(5) -0.018(5) -0.016(4)
C223 0.051(6) 0.057(6) 0.090(8) 0.000(6) -0.023(6) -0.002(5)
C224 0.061(7) 0.035(5) 0.068(6) -0.005(4) 0.006(5) 0.003(5)
C225 0.054(7) 0.033(5) 0.157(13) 0.021(6) 0.002(7) -0.019(5)
C226 0.035(5) 0.050(6) 0.089(8) 0.002(5) 0.011(5) 0.000(4)
C231 0.029(4) 0.035(4) 0.032(4) 0.002(3) -0.003(3) -0.006(3)
C232 0.038(6) 0.150(14) 0.187(16) -0.122(13) 0.015(8) -0.010(7)
C233 0.031(6) 0.173(16) 0.211(18) -0.132(15) 0.016(9) -0.002(8)
C234 0.042(6) 0.060(6) 0.060(6) -0.011(5) 0.013(4) 0.011(5)
C235 0.076(9) 0.165(14) 0.099(10) -0.084(10) 0.051(8) -0.066(9)
C236 0.064(8) 0.196(17) 0.078(8) -0.070(10) 0.031(7) -0.070(9)
C241 0.039(4) 0.024(4) 0.033(4) 0.008(3) 0.012(3) 0.002(3)
C242 0.047(5) 0.043(5) 0.033(4) 0.001(4) -0.002(4) 0.008(4)
C243 0.048(5) 0.047(5) 0.051(5) 0.023(4) 0.003(4) 0.007(4)
C244 0.118(10) 0.031(5) 0.067(7) 0.015(5) 0.011(7) 0.000(6)
C245 0.175(15) 0.035(6) 0.069(8) 0.007(5) -0.033(8) -0.016(7)
C246 0.115(10) 0.036(5) 0.051(6) 0.016(4) -0.016(6) -0.014(6)
C251 0.046(5) 0.033(4) 0.021(4) -0.001(3) -0.006(3) 0.000(4)
C252 0.086(8) 0.111(10) 0.037(5) -0.025(6) 0.018(5) -0.059(7)
C253 0.084(9) 0.123(11) 0.055(7) -0.019(7) 0.001(6) -0.061(8)
C254 0.071(7) 0.056(6) 0.049(6) -0.015(5) -0.011(5) -0.011(5)
C255 0.061(7) 0.065(7) 0.047(5) -0.023(5) -0.007(5) 0.020(5)
C256 0.046(5) 0.057(6) 0.040(5) -0.018(4) 0.002(4) 0.011(4)
C261 0.039(5) 0.041(5) 0.025(4) 0.003(3) 0.005(3) 0.008(4)
C262 0.045(5) 0.048(5) 0.045(5) 0.006(4) 0.003(4) 0.014(4)
C263 0.050(6) 0.057(6) 0.056(6) 0.005(5) 0.001(5) 0.019(5)
C264 0.054(6) 0.075(7) 0.038(5) 0.008(5) 0.009(4) 0.028(5)
C265 0.059(7) 0.073(8) 0.089(8) 0.025(6) 0.029(6) 0.015(6)
C266 0.053(6) 0.065(7) 0.064(6) 0.027(5) 0.019(5) 0.019(5)
C271 0.026(4) 0.043(5) 0.042(4) -0.005(4) 0.011(3) 0.004(3)
C272 0.032(5) 0.101(9) 0.045(5) -0.002(5) -0.008(4) 0.002(5)
C273 0.037(6) 0.162(14) 0.054(7) -0.012(8) 0.001(5) -0.004(8)
C274 0.022(6) 0.149(14) 0.131(12) -0.093(11) 0.017(7) -0.027(7)
C275 0.025(5) 0.049(6) 0.109(9) -0.029(6) 0.014(5) -0.006(4)
C276 0.035(5) 0.039(5) 0.058(5) -0.007(4) 0.012(4) -0.004(4)
C211 0.018(9) 0.021(11) 0.020(8) 0.005(7) -0.002(6) 0.010(7)
C212 0.083(14) 0.063(12) 0.030(8) 0.026(8) -0.008(8) -0.051(11)
C213 0.095(18) 0.050(12) 0.037(10) 0.019(9) -0.031(11) -0.026(12)
C214 0.053(15) 0.068(16) 0.029(10) 0.004(11) -0.011(10) 0.005(13)
C215 0.089(16) 0.062(12) 0.037(10) -0.007(9) -0.018(9) -0.029(11)
C216 0.059(12) 0.045(10) 0.040(9) -0.010(7) 0.000(8) -0.028(9)
C211 0.024(11) 0.023(12) 0.055(13) -0.005(9) -0.006(9) 0.010(10)
C212 0.052(16) 0.20(4) 0.068(18) 0.03(2) 0.009(13) 0.05(2)
C213 0.070(19) 0.27(5) 0.042(14) 0.06(2) 0.017(13) 0.07(2)
C214 0.07(2) 0.08(2) 0.045(15) 0.017(15) -0.043(14) 0.011(18)
C215 0.16(4) 0.21(6) 0.06(2) -0.04(3) -0.02(3) 0.14(4)
C216 0.11(3) 0.19(4) 0.08(2) -0.05(3) -0.05(2) 0.11(3)
Cl1 0.111(2) 0.0715(18) 0.0615(16) 0.0048(14) 0.0279(16) 0.0268(17)
Cl2 0.076(2) 0.107(3) 0.138(3) -0.043(2) -0.020(2) -0.003(2)
Cl3 0.107(3) 0.112(3) 0.156(4) 0.001(3) -0.032(3) -0.054(3)
Cl4 0.099(2) 0.0759(19) 0.0588(16) 0.0041(14) 0.0219(15) 0.0019(17)
Cl5 0.067(3) 0.154(5) 0.144(5) 0.055(4) 0.018(3) -0.004(3)
Cl6 0.078(5) 0.096(5) 0.144(7) 0.010(5) -0.016(4) 0.001(4)
C97 0.064(14) 0.073(15) 0.072(14) 0.023(11) 0.015(11) 0.039(12)
C98 0.062(6) 0.065(7) 0.044(5) 0.008(5) -0.003(5) -0.001(5)
C99 0.075(7) 0.049(6) 0.049(6) 0.005(4) 0.003(5) 0.008(5)

loop_
_geom_bond_atom_site_label_1
_geom_bond_atom_site_label_2
_geom_bond_distance
_geom_bond_site_symmetry_2
_geom_bond_publ_flag
Au1 C11 2.098(7) . ?
Au1 P1 2.2746(18) . ?
Au1 Au2 2.9689(4) . ?
P1 C131 1.809(8) . ?
P1 C111 1.813(7) . ?
P1 C121 1.816(8) . ?
S1 O11 1.439(5) . ?
S1 O12 1.440(5) . ?
S1 C11 1.739(7) . ?
S1 C171 1.788(8) . ?
Au2 C11 2.109(7) . ?
Au2 P2 2.2751(18) . ?
P2 C161 1.812(7) . ?
P2 C151 1.824(7) . ?
P2 C141 1.831(7) . ?
S2 O22 1.438(5) . ?
S2 O21 1.446(5) . ?
S2 C21 1.728(7) . ?
S2 C271 1.775(8) . ?
Au3 C21 2.098(7) . ?
Au3 P3 2.2740(19) . ?
Au3 Au4 2.9766(4) . ?
P3 C221 1.813(8) . ?
P3 C231 1.821(8) . ?
P3 C211 1.83(3) . ?
P3 C211 1.844(8) . ?
Au4 C21 2.096(6) . ?
Au4 P4 2.2732(18) . ?
P4 C261 1.809(8) . ?
P4 C241 1.811(7) . ?
P4 C251 1.818(8) . ?
C11 C12 1.444(10) . ?
N11 C12 1.144(9) . ?
C21 C22 1.455(9) . ?
N21 C22 1.134(9) . ?
C111 C112 1.383(11) . ?
C111 C116 1.388(11) . ?
C112 C113 1.369(12) . ?
C112 H11A 0.9500 . ?
C113 C114 1.358(13) . ?
C113 H11B 0.9500 . ?
C114 C115 1.371(13) . ?
C114 H11C 0.9500 . ?
C115 C116 1.391(13) . ?
C115 H11D 0.9500 . ?
C116 H11E 0.9500 . ?
C121 C126 1.380(12) . ?
C121 C122 1.410(12) . ?
C122 C123 1.395(13) . ?
C122 H12A 0.9500 . ?
C123 C124 1.377(15) . ?
C123 H12B 0.9500 . ?
C124 C125 1.338(15) . ?
C124 H12C 0.9500 . ?
C125 C126 1.414(13) . ?
C125 H12D 0.9500 . ?
C126 H12E 0.9500 . ?
C131 C136 1.385(11) . ?
C131 C132 1.389(11) . ?
C132 C133 1.386(12) . ?
C132 H13A 0.9500 . ?
C133 C134 1.368(15) . ?
C133 H13B 0.9500 . ?
C134 C135 1.355(14) . ?
C134 H13C 0.9500 . ?
C135 C136 1.394(13) . ?
C135 H13D 0.9500 . ?
C136 H13E 0.9500 . ?
C141 C142 1.352(11) . ?
C141 C146 1.384(10) . ?
C142 C143 1.398(11) . ?
C142 H14A 0.9500 . ?
C143 C144 1.391(13) . ?
C143 H14B 0.9500 . ?
C144 C145 1.377(13) . ?
C144 H14C 0.9500 . ?
C145 C146 1.408(12) . ?
C145 H14D 0.9500 . ?
C146 H14E 0.9500 . ?
C151 C152 1.365(12) . ?
C151 C156 1.370(11) . ?
C152 C153 1.373(13) . ?
C152 H15A 0.9500 . ?
C153 C154 1.369(14) . ?
C153 H15B 0.9500 . ?
C154 C155 1.359(14) . ?
C154 H15C 0.9500 . ?
C155 C156 1.382(12) . ?
C155 H15D 0.9500 . ?
C156 H15E 0.9500 . ?
C161 C162 1.387(10) . ?
C161 C166 1.402(10) . ?
C162 C163 1.392(11) . ?
C162 H16A 0.9500 . ?
C163 C164 1.355(12) . ?
C163 H16B 0.9500 . ?
C164 C165 1.408(11) . ?
C164 H16C 0.9500 . ?
C165 C166 1.373(11) . ?
C165 H16D 0.9500 . ?
C166 H16E 0.9500 . ?
C171 C176 1.379(12) . ?
C171 C172 1.386(11) . ?
C172 C173 1.371(13) . ?
C172 H17A 0.9500 . ?
C173 C174 1.428(16) . ?
C173 H17B 0.9500 . ?
C174 C175 1.358(17) . ?
C174 H17C 0.9500 . ?
C175 C176 1.396(14) . ?
C175 H17D 0.9500 . ?
C176 H17E 0.9500 . ?
C221 C222 1.371(12) . ?
C221 C226 1.389(11) . ?
C222 C223 1.379(14) . ?
C222 H22A 0.9500 . ?
C223 C224 1.363(14) . ?
C223 H22B 0.9500 . ?
C224 C225 1.330(14) . ?
C224 H22C 0.9500 . ?
C225 C226 1.389(14) . ?
C225 H22D 0.9500 . ?
C226 H22E 0.9500 . ?
C231 C236 1.338(13) . ?
C231 C232 1.356(13) . ?
C232 C233 1.367(16) . ?
C232 H23A 0.9500 . ?
C233 C234 1.324(15) . ?
C233 H23B 0.9500 . ?
C234 C235 1.285(14) . ?
C234 H23C 0.9500 . ?
C235 C236 1.407(17) . ?
C235 H23D 0.9500 . ?
C236 H23E 0.9500 . ?
C241 C246 1.375(12) . ?
C241 C242 1.379(11) . ?
C242 C243 1.372(12) . ?
C242 H24A 0.9500 . ?
C243 C244 1.346(14) . ?
C243 H24B 0.9500 . ?
C244 C245 1.404(15) . ?
C244 H24C 0.9500 . ?
C245 C246 1.377(14) . ?
C245 H24D 0.9500 . ?
C246 H24E 0.9500 . ?
C251 C256 1.372(11) . ?
C251 C252 1.375(13) . ?
C252 C253 1.403(13) . ?
C252 H25A 0.9500 . ?
C253 C254 1.372(14) . ?
C253 H25B 0.9500 . ?
C254 C255 1.346(14) . ?
C254 H25C 0.9500 . ?
C255 C256 1.393(13) . ?
C255 H25D 0.9500 . ?
C256 H25E 0.9500 . ?
C261 C266 1.352(12) . ?
C261 C262 1.393(11) . ?
C262 C263 1.389(12) . ?
C262 H26A 0.9500 . ?
C263 C264 1.364(13) . ?
C263 H26B 0.9500 . ?
C264 C265 1.356(13) . ?
C264 H26C 0.9500 . ?
C265 C266 1.388(13) . ?
C265 H26D 0.9500 . ?
C266 H26E 0.9500 . ?
C271 C272 1.378(12) . ?
C271 C276 1.395(10) . ?
C272 C273 1.420(16) . ?
C272 H27A 0.9500 . ?
C273 C274 1.31(2) . ?
C273 H27B 0.9500 . ?
C274 C275 1.447(19) . ?
C274 H27C 0.9500 . ?
C275 C276 1.389(12) . ?
C275 H27D 0.9500 . ?
C276 H27E 0.9500 . ?
C211 C216 1.387(17) . ?
C211 C212 1.3900 . ?
C212 C213 1.408(19) . ?
C212 H21A 0.9500 . ?
C213 C214 1.37(4) . ?
C213 H21B 0.9500 . ?
C214 C215 1.38(3) . ?
C214 H21C 0.9500 . ?
C215 C216 1.39(2) . ?
C215 H21D 0.9500 . ?
C216 H21E 0.9500 . ?
C211 C216 1.29(4) . ?
C211 C212 1.34(3) . ?
C212 C213 1.38(4) . ?
C212 H21F 0.9500 . ?
C213 C214 1.40(4) . ?
C213 H21G 0.9500 . ?
C214 C215 1.33(5) . ?
C214 H21H 0.9500 . ?
C215 C216 1.42(5) . ?
C215 H21I 0.9500 . ?
C216 H21J 0.9500 . ?
Cl1 C99 1.761(10) . ?
Cl2 C99 1.730(11) . ?
Cl3 C98 1.742(10) . ?
Cl4 C98 1.756(10) . ?
Cl5 C97 1.71(2) 3_566 ?
Cl5 C97 1.71(2) . ?
Cl6 C97 1.69(2) . ?
C97 H97A 0.9900 . ?
C97 H97B 0.9900 . ?
C98 H98A 0.9900 . ?
C98 H98B 0.9900 . ?
C99 H99A 0.9900 . ?
C99 H99B 0.9900 . ?
